data_4035410
loop_
_publ_author_name
'Chizhova, Maria'
'Khoroshilova, Olesya'
'Dar'in, Dmitry'
'Krasavin, Mikhail'

_publ_section_title
;
 Unusually Reactive Cyclic Anhydride Expands the Scope of the
 Castagnoli-Cushman Reaction.
;
_journal_issue 20
_journal_name_full 'The Journal of organic chemistry'
_journal_page_first 12722
_journal_page_last 12733
_journal_paper_doi 10.1021/acs.joc.8b02164
_journal_volume 83
_journal_year 2018
_chemical_formula_moiety 'C20 H24 N2 O5'
_chemical_formula_sum 'C20 H24 N2 O5'
_chemical_formula_weight 372.41
_space_group_crystal_system orthorhombic
_space_group_IT_number 61
_space_group_name_Hall '-P 2ac 2ab'
_space_group_name_H-M_alt 'P b c a'
_atom_sites_solution_hydrogens geom
_atom_sites_solution_primary dual
_audit_creation_date 2018-07-19
_audit_creation_method
;
Olex2 1.2
(compiled 2018.05.29 svn.r3508 for OlexSys, GUI svn.r5506)
;
_cell_angle_alpha 90
_cell_angle_beta 90
_cell_angle_gamma 90
_cell_formula_units_Z 8
_cell_length_a 11.6882(3)
_cell_length_b 10.5838(3)
_cell_length_c 30.9945(11)
_cell_measurement_reflns_used 9433
_cell_measurement_temperature 100(2)
_cell_measurement_theta_max 71.8810
_cell_measurement_theta_min 2.9010
_cell_volume 3834.2(2)
_computing_cell_refinement 'CrysAlisPro 1.171.39.35a (Rigaku OD, 2017)'
_computing_data_collection 'CrysAlisPro 1.171.39.35a (Rigaku OD, 2017)'
_computing_data_reduction 'CrysAlisPro 1.171.39.35a (Rigaku OD, 2017)'
_computing_molecular_graphics 'Olex2 (Dolomanov et al., 2009)'
_computing_publication_material 'Olex2 (Dolomanov et al., 2009)'
_computing_structure_refinement 'ShelXL (Sheldrick, 2015)'
_computing_structure_solution 'ShelXT (Sheldrick, 2015)'
_diffrn_ambient_temperature 100(2)
_diffrn_detector 'CCD plate'
_diffrn_detector_type HyPix3000
_diffrn_measured_fraction_theta_full 0.995
_diffrn_measured_fraction_theta_max 0.990
_diffrn_measurement_details
;
List of Runs (angles in degrees, time in seconds):

  # Type    Start    End  Width  t~exp~   \w     \q     \k     \f   Frames
--------------------------------------------------------------------------
  1  \w    -68.00 -43.00   0.50    0.25    --  -41.35 122.00 154.00   50
  2  \w    -92.00 -65.00   0.50    0.25    --  -41.35-151.00 -88.00   54
  3  \w    -54.00 -12.00   0.50    0.25    --  -41.35  18.00 -47.00   84
  4  \w    -94.00 -69.00   0.50    0.25    --  -41.35 -18.00 144.00   50
  5  \w     56.00  82.00   0.50    0.25    --   41.35  18.00 -47.00   52
  6  \w    -16.00  10.00   0.50    0.25    --   41.35 -18.00 144.00   52
  7  \w      3.00  28.00   0.50    0.25    --   41.35-109.00 -25.00   50
  8  \w      1.00  69.00   0.50    0.25    --   41.35-122.00  72.00  136
  9  \w     55.00  80.00   0.50    0.25    --   41.35-109.00 -25.00   50
 10  \w     18.00  44.00   0.50    0.25    --   41.35 -18.00 144.00   52
 11  \w     36.00 113.00   0.50    1.02    --  101.00-109.00 -25.00  154
 12  \w    115.00 141.00   0.50    1.02    --  101.00  18.00 -47.00   52
 13  \w     74.00  99.00   0.50    1.02    --  101.00-122.00  72.00   50
 14  \w     47.00  73.00   0.50    1.02    --  101.00 -18.00 144.00   52
 15  \w     95.00 121.00   0.50    1.02    --  101.00 122.00 154.00   52
 16  \w     98.00 123.00   0.50    1.02    --  101.00 109.00  69.00   50
 17  \w    126.00 153.00   0.50    1.02    --  101.00 122.00 154.00   54
 18  \w    -45.00 -20.00   0.50    0.25    --  -41.35 109.00  69.00   50
 19  \w   -103.00 -63.00   0.50    0.25    --  -41.35 -43.00-120.00   80
 20  \w   -105.00 -37.00   0.50    0.25    --  -41.35 -32.00 -60.00  136
 21  \w   -103.00 -78.00   0.50    0.25    --  -41.35 151.00 -44.00   50
 22  \w    -53.00 -28.00   0.50    0.25    --  -41.35 -43.00-120.00   50
 23  \w     62.00  99.00   0.50    0.25    --   41.35  32.00-150.00   74
 24  \w     33.00  64.00   0.50    0.25    --   41.35-138.00  60.00   62
 25  \w     92.00 156.00   0.50    1.02    --  101.00  33.00 -90.00  128
 26  \w     40.00 112.00   0.50    1.02    --  101.00 -42.00   0.00  144
 27  \w     67.00 114.00   0.50    1.02    --  101.00-111.00 150.00   94
 28  \w     89.00 124.00   0.50    1.02    --  101.00  42.00 150.00   70
 29  \w     89.00 154.00   0.50    1.02    --  101.00  42.00   0.00  130
 30  \w     34.00 105.00   0.50    1.02    --  101.00 -25.00 -30.00  142
 31  \w     83.00 108.00   0.50    1.02    --  101.00 151.00 -44.00   50
 32  \w     66.00  92.00   0.50    1.02    --  101.00 -25.00 150.00   52
 33  \w    -48.00 -12.00   0.50    0.25    --  -41.35  43.00  30.00   72
 34  \w     31.00  65.00   0.50    0.25    --   41.35  43.00 120.00   68
 35  \w     91.00 110.50   0.50    1.02    --  101.00 -68.00 -30.00   39
;
_diffrn_measurement_device 'four-circle diffractometer'
_diffrn_measurement_device_type 'SuperNova, Single source at offset/far, HyPix3000'
_diffrn_measurement_method '\w scans'
_diffrn_orient_matrix_type 'CrysAlisPro convention (1999,Acta A55,543-557)'
_diffrn_orient_matrix_UB_11 0.0518521000
_diffrn_orient_matrix_UB_12 -0.0238560000
_diffrn_orient_matrix_UB_13 0.0449692000
_diffrn_orient_matrix_UB_21 -0.1204067000
_diffrn_orient_matrix_UB_22 -0.0258872000
_diffrn_orient_matrix_UB_23 0.0181386000
_diffrn_orient_matrix_UB_31 0.0133207000
_diffrn_orient_matrix_UB_32 -0.1412913000
_diffrn_orient_matrix_UB_33 -0.0109389000
_diffrn_radiation_monochromator mirror
_diffrn_radiation_probe x-ray
_diffrn_radiation_type CuK\a
_diffrn_radiation_wavelength 1.54184
_diffrn_reflns_av_R_equivalents 0.0481
_diffrn_reflns_av_unetI/netI 0.0356
_diffrn_reflns_Laue_measured_fraction_full 0.995
_diffrn_reflns_Laue_measured_fraction_max 0.990
_diffrn_reflns_limit_h_max 14
_diffrn_reflns_limit_h_min -14
_diffrn_reflns_limit_k_max 8
_diffrn_reflns_limit_k_min -12
_diffrn_reflns_limit_l_max 38
_diffrn_reflns_limit_l_min -38
_diffrn_reflns_number 16960
_diffrn_reflns_point_group_measured_fraction_full 0.995
_diffrn_reflns_point_group_measured_fraction_max 0.990
_diffrn_reflns_theta_full 67.684
_diffrn_reflns_theta_max 71.970
_diffrn_reflns_theta_min 2.851
_diffrn_source 'micro-focus sealed X-ray tube'
_diffrn_source_type 'SuperNova (Cu) X-ray Source'
_exptl_absorpt_coefficient_mu 0.768
_exptl_absorpt_correction_T_max 1.00000
_exptl_absorpt_correction_T_min 0.79154
_exptl_absorpt_correction_type multi-scan
_exptl_absorpt_process_details
;
CrysAlisPro 1.171.39.35a (Rigaku Oxford Diffraction, 2017)
Empirical absorption correction using spherical harmonics,
 implemented in SCALE3 ABSPACK scaling algorithm.
;
_exptl_crystal_colour colourless
_exptl_crystal_colour_primary colourless
_exptl_crystal_density_diffrn 1.290
_exptl_crystal_description plate
_exptl_crystal_F_000 1584
_exptl_crystal_size_max 0.26
_exptl_crystal_size_mid 0.22
_exptl_crystal_size_min 0.1
_refine_diff_density_max 0.209
_refine_diff_density_min -0.252
_refine_diff_density_rms 0.053
_refine_ls_extinction_method none
_refine_ls_goodness_of_fit_ref 1.045
_refine_ls_hydrogen_treatment constr
_refine_ls_matrix_type full
_refine_ls_number_parameters 248
_refine_ls_number_reflns 3733
_refine_ls_number_restraints 0
_refine_ls_restrained_S_all 1.045
_refine_ls_R_factor_all 0.0485
_refine_ls_R_factor_gt 0.0433
_refine_ls_shift/su_max 0.000
_refine_ls_shift/su_mean 0.000
_refine_ls_structure_factor_coef Fsqd
_refine_ls_weighting_details 'w=1/[\s^2^(Fo^2^)+(0.0469P)^2^+2.3986P] where P=(Fo^2^+2Fc^2^)/3'
_refine_ls_weighting_scheme calc
_refine_ls_wR_factor_gt 0.1052
_refine_ls_wR_factor_ref 0.1099
_reflns_Friedel_coverage 0.000
_reflns_number_gt 3288
_reflns_number_total 3733
_reflns_threshold_expression 'I > 2\s(I)'
_cod_data_source_file jo8b02164_si_003.cif
_cod_data_source_block cme181
_cod_database_code 4035410
_shelx_shelxl_version_number 2014/7
_chemical_oxdiff_formula 'C20 H24 N2 O5'
_shelx_space_group_comment
;
The symmetry employed for this shelxl refinement is uniquely defined
by the following loop, which should always be used as a source of
symmetry information in preference to the above space-group names.
They are only intended as comments.
;
_shelx_estimated_absorpt_t_max 0.927
_shelx_estimated_absorpt_t_min 0.825
_reflns_odcompleteness_completeness 99.74
_reflns_odcompleteness_iscentric 1
_reflns_odcompleteness_theta 71.55
_olex2_refinement_description
;
1. Fixed Uiso
 At 1.2 times of:
  All C(H) groups, All C(H,H) groups
 At 1.5 times of:
  All C(H,H,H) groups, All O(H) groups
2.a Ternary CH refined with riding coordinates:
 C6(H6), C7(H7)
2.b Secondary CH2 refined with riding coordinates:
 C8(H8A,H8B), C10(H10A,H10B), C9(H9A,H9B)
2.c Aromatic/amide H refined with riding coordinates:
 C17(H17), C14(H14), C2(H2), C13(H13), C4(H4), C3(H3)
2.d Idealised Me refined as rotating group:
 C18(H18A,H18B,H18C), C19(H19A,H19B,H19C), C11(H11A,H11B,H11C)
2.e Idealised tetrahedral OH refined as rotating group:
 O5(H5)
;
_olex2_submission_special_instructions 'No special instructions were received'
_oxdiff_exptl_absorpt_empirical_details
;
Empirical correction (ABSPACK) includes:
- Absorption correction using spherical harmonics
- Frame scaling
;
_oxdiff_exptl_absorpt_empirical_full_max 1.332
_oxdiff_exptl_absorpt_empirical_full_min 0.701

loop_
_space_group_symop_operation_xyz
'x, y, z'
'-x+1/2, -y, z+1/2'
'-x, y+1/2, -z+1/2'
'x+1/2, -y+1/2, -z'
'-x, -y, -z'
'x-1/2, y, -z-1/2'
'x, -y-1/2, z-1/2'
'-x-1/2, y-1/2, z'

loop_
_atom_site_label
_atom_site_type_symbol
_atom_site_fract_x
_atom_site_fract_y
_atom_site_fract_z
_atom_site_U_iso_or_equiv
_atom_site_adp_type
_atom_site_occupancy
_atom_site_site_symmetry_order
_atom_site_calc_flag
_atom_site_refinement_flags_posn
O1 O 0.61285(8) 0.04631(10) 0.35077(3) 0.0179(2) Uani 1 1 d .
O3 O 0.16447(8) 0.07382(10) 0.44431(3) 0.0179(2) Uani 1 1 d .
O2 O -0.01100(8) 0.19276(10) 0.41557(3) 0.0185(2) Uani 1 1 d .
O5 O 0.69839(9) 0.45433(11) 0.38235(4) 0.0230(3) Uani 1 1 d .
H5 H 0.7507 0.4919 0.3689 0.035 Uiso 1 1 calc GR
O4 O 0.58699(9) 0.52459(11) 0.32808(4) 0.0260(3) Uani 1 1 d .
N1 N 0.53763(10) 0.31212(11) 0.41715(4) 0.0154(3) Uani 1 1 d .
N2 N 0.49588(10) 0.21295(12) 0.33625(4) 0.0147(3) Uani 1 1 d .
C16 C 0.18780(12) 0.16395(13) 0.41378(4) 0.0147(3) Uani 1 1 d .
C1 C 0.57525(11) 0.19277(13) 0.40697(5) 0.0153(3) Uani 1 1 d .
C15 C 0.09097(11) 0.22971(14) 0.39808(5) 0.0152(3) Uani 1 1 d .
C5 C 0.56412(11) 0.14533(13) 0.36283(5) 0.0145(3) Uani 1 1 d .
C17 C 0.29601(12) 0.19271(13) 0.39835(4) 0.0150(3) Uani 1 1 d .
H17 H 0.3605 0.1474 0.4088 0.018 Uiso 1 1 calc R
C12 C 0.31101(12) 0.28823(14) 0.36747(5) 0.0150(3) Uani 1 1 d .
C20 C 0.60109(12) 0.46634(14) 0.36112(5) 0.0183(3) Uani 1 1 d .
C6 C 0.42969(12) 0.32378(14) 0.35094(5) 0.0154(3) Uani 1 1 d .
H6 H 0.4184 0.3796 0.3253 0.019 Uiso 1 1 calc R
C14 C 0.10559(12) 0.32356(14) 0.36745(5) 0.0173(3) Uani 1 1 d .
H14 H 0.0411 0.3682 0.3567 0.021 Uiso 1 1 calc R
C2 C 0.60905(13) 0.13472(15) 0.44491(5) 0.0207(3) Uani 1 1 d .
H2 H 0.6385 0.0515 0.4478 0.025 Uiso 1 1 calc R
C13 C 0.21554(12) 0.35272(14) 0.35237(5) 0.0168(3) Uani 1 1 d .
H13 H 0.2249 0.4176 0.3315 0.020 Uiso 1 1 calc R
C7 C 0.50062(12) 0.39844(13) 0.38363(5) 0.0157(3) Uani 1 1 d .
H7 H 0.4502 0.4639 0.3971 0.019 Uiso 1 1 calc R
C8 C 0.47175(12) 0.16958(15) 0.29207(5) 0.0205(3) Uani 1 1 d .
H8A H 0.3899 0.1842 0.2855 0.025 Uiso 1 1 calc R
H8B H 0.4862 0.0776 0.2902 0.025 Uiso 1 1 calc R
C4 C 0.54805(13) 0.33149(15) 0.46029(5) 0.0220(3) Uani 1 1 d .
H4 H 0.5288 0.4068 0.4753 0.026 Uiso 1 1 calc R
C3 C 0.59142(14) 0.22263(17) 0.47840(5) 0.0262(4) Uani 1 1 d .
H3 H 0.6067 0.2092 0.5082 0.031 Uiso 1 1 calc R
C18 C -0.10998(12) 0.26426(15) 0.40291(6) 0.0235(3) Uani 1 1 d .
H18A H -0.1237 0.2528 0.3720 0.035 Uiso 1 1 calc GR
H18B H -0.0970 0.3540 0.4090 0.035 Uiso 1 1 calc GR
H18C H -0.1768 0.2348 0.4191 0.035 Uiso 1 1 calc GR
C19 C 0.25950(13) 0.00982(15) 0.46329(5) 0.0228(3) Uani 1 1 d .
H19A H 0.3010 -0.0370 0.4409 0.034 Uiso 1 1 calc GR
H19B H 0.2319 -0.0492 0.4853 0.034 Uiso 1 1 calc GR
H19C H 0.3109 0.0717 0.4766 0.034 Uiso 1 1 calc GR
C10 C 0.67152(14) 0.20089(16) 0.26059(5) 0.0267(4) Uani 1 1 d .
H10A H 0.7159 0.2586 0.2419 0.032 Uiso 1 1 calc R
H10B H 0.6993 0.2118 0.2905 0.032 Uiso 1 1 calc R
C9 C 0.54483(14) 0.23724(17) 0.25854(5) 0.0268(4) Uani 1 1 d .
H9A H 0.5377 0.3296 0.2629 0.032 Uiso 1 1 calc R
H9B H 0.5151 0.2173 0.2294 0.032 Uiso 1 1 calc R
C11 C 0.69287(16) 0.06458(17) 0.24632(6) 0.0362(4) Uani 1 1 d .
H11A H 0.6712 0.0550 0.2160 0.054 Uiso 1 1 calc GR
H11B H 0.6470 0.0071 0.2641 0.054 Uiso 1 1 calc GR
H11C H 0.7742 0.0443 0.2498 0.054 Uiso 1 1 calc GR

loop_
_atom_site_aniso_label
_atom_site_aniso_U_11
_atom_site_aniso_U_22
_atom_site_aniso_U_33
_atom_site_aniso_U_23
_atom_site_aniso_U_13
_atom_site_aniso_U_12
O1 0.0142(5) 0.0137(5) 0.0259(5) -0.0026(4) 0.0004(4) 0.0027(4)
O3 0.0143(5) 0.0162(5) 0.0231(5) 0.0052(4) -0.0004(4) -0.0001(4)
O2 0.0105(5) 0.0151(5) 0.0300(6) 0.0021(4) 0.0016(4) 0.0005(4)
O5 0.0131(5) 0.0205(6) 0.0356(6) 0.0077(5) -0.0001(4) -0.0032(4)
O4 0.0212(5) 0.0261(6) 0.0309(6) 0.0088(5) -0.0006(5) -0.0050(5)
N1 0.0130(5) 0.0132(6) 0.0201(6) -0.0003(5) 0.0002(5) -0.0002(4)
N2 0.0118(5) 0.0139(6) 0.0184(6) -0.0005(5) 0.0003(4) 0.0015(4)
C16 0.0145(6) 0.0113(7) 0.0182(7) -0.0006(5) -0.0006(5) -0.0008(5)
C1 0.0118(6) 0.0130(7) 0.0210(7) 0.0006(6) 0.0008(5) -0.0003(5)
C15 0.0106(6) 0.0131(7) 0.0221(7) -0.0031(6) 0.0003(5) -0.0005(5)
C5 0.0092(6) 0.0124(7) 0.0221(7) 0.0016(5) 0.0013(5) -0.0017(5)
C17 0.0124(6) 0.0125(7) 0.0200(7) -0.0002(5) -0.0016(5) 0.0020(5)
C12 0.0125(6) 0.0134(7) 0.0192(7) -0.0028(5) 0.0001(5) 0.0000(5)
C20 0.0141(6) 0.0117(7) 0.0292(8) -0.0013(6) 0.0019(6) -0.0003(5)
C6 0.0122(6) 0.0137(7) 0.0204(7) 0.0017(5) 0.0008(5) 0.0015(5)
C14 0.0125(6) 0.0153(7) 0.0240(7) 0.0014(6) -0.0026(5) 0.0023(5)
C2 0.0188(7) 0.0193(8) 0.0239(7) 0.0004(6) -0.0035(6) 0.0015(6)
C13 0.0155(7) 0.0136(7) 0.0211(7) 0.0023(6) -0.0001(5) 0.0010(5)
C7 0.0132(6) 0.0109(7) 0.0229(7) 0.0007(6) 0.0014(5) 0.0007(5)
C8 0.0164(7) 0.0242(8) 0.0208(7) -0.0045(6) -0.0036(6) 0.0025(6)
C4 0.0219(7) 0.0228(8) 0.0214(7) -0.0059(6) -0.0006(6) 0.0005(6)
C3 0.0285(8) 0.0300(9) 0.0200(7) -0.0005(7) -0.0038(6) 0.0029(7)
C18 0.0102(6) 0.0182(8) 0.0419(9) 0.0031(7) 0.0015(6) 0.0032(6)
C19 0.0189(7) 0.0231(8) 0.0264(7) 0.0069(6) -0.0018(6) 0.0037(6)
C10 0.0280(8) 0.0258(9) 0.0262(8) -0.0014(7) 0.0101(7) -0.0021(7)
C9 0.0328(8) 0.0286(9) 0.0192(7) -0.0012(6) 0.0022(6) 0.0058(7)
C11 0.0306(9) 0.0328(10) 0.0453(11) -0.0122(9) 0.0143(8) 0.0008(8)

loop_
_atom_type_symbol
_atom_type_description
_atom_type_scat_dispersion_real
_atom_type_scat_dispersion_imag
_atom_type_scat_source
C C 0.0181 0.0091 'International Tables Vol C Tables 4.2.6.8 and 6.1.1.4'
H H 0.0000 0.0000 'International Tables Vol C Tables 4.2.6.8 and 6.1.1.4'
N N 0.0311 0.0180 'International Tables Vol C Tables 4.2.6.8 and 6.1.1.4'
O O 0.0492 0.0322 'International Tables Vol C Tables 4.2.6.8 and 6.1.1.4'

loop_
_geom_angle_atom_site_label_1
_geom_angle_atom_site_label_2
_geom_angle_atom_site_label_3
_geom_angle
C16 O3 C19 117.36(11)
C15 O2 C18 116.31(11)
C20 O5 H5 109.5
C1 N1 C7 120.68(12)
C4 N1 C1 109.64(12)
C4 N1 C7 129.59(13)
C5 N2 C6 122.80(12)
C5 N2 C8 121.00(12)
C8 N2 C6 115.73(11)
O3 C16 C15 114.85(12)
O3 C16 C17 124.92(12)
C17 C16 C15 120.22(13)
N1 C1 C5 120.11(13)
N1 C1 C2 107.71(13)
C2 C1 C5 131.87(14)
O2 C15 C16 114.87(12)
O2 C15 C14 125.80(12)
C14 C15 C16 119.33(13)
O1 C5 N2 122.05(13)
O1 C5 C1 121.78(13)
N2 C5 C1 116.15(12)
C16 C17 H17 119.7
C16 C17 C12 120.51(13)
C12 C17 H17 119.7
C17 C12 C6 121.36(12)
C13 C12 C17 118.91(13)
C13 C12 C6 119.73(13)
O5 C20 C7 112.66(13)
O4 C20 O5 126.15(13)
O4 C20 C7 121.18(13)
N2 C6 C12 112.57(12)
N2 C6 H6 107.1
N2 C6 C7 109.31(11)
C12 C6 H6 107.1
C12 C6 C7 113.43(12)
C7 C6 H6 107.1
C15 C14 H14 120.0
C15 C14 C13 119.99(13)
C13 C14 H14 120.0
C1 C2 H2 126.5
C1 C2 C3 106.92(14)
C3 C2 H2 126.5
C12 C13 C14 121.05(13)
C12 C13 H13 119.5
C14 C13 H13 119.5
N1 C7 C20 112.98(11)
N1 C7 C6 108.13(11)
N1 C7 H7 108.3
C20 C7 H7 108.3
C6 C7 C20 110.70(12)
C6 C7 H7 108.3
N2 C8 H8A 109.1
N2 C8 H8B 109.1
N2 C8 C9 112.37(13)
H8A C8 H8B 107.9
C9 C8 H8A 109.1
C9 C8 H8B 109.1
N1 C4 H4 126.0
N1 C4 C3 107.93(14)
C3 C4 H4 126.0
C2 C3 H3 126.1
C4 C3 C2 107.79(14)
C4 C3 H3 126.1
O2 C18 H18A 109.5
O2 C18 H18B 109.5
O2 C18 H18C 109.5
H18A C18 H18B 109.5
H18A C18 H18C 109.5
H18B C18 H18C 109.5
O3 C19 H19A 109.5
O3 C19 H19B 109.5
O3 C19 H19C 109.5
H19A C19 H19B 109.5
H19A C19 H19C 109.5
H19B C19 H19C 109.5
H10A C10 H10B 107.8
C9 C10 H10A 109.1
C9 C10 H10B 109.1
C11 C10 H10A 109.1
C11 C10 H10B 109.1
C11 C10 C9 112.51(15)
C8 C9 C10 113.30(13)
C8 C9 H9A 108.9
C8 C9 H9B 108.9
C10 C9 H9A 108.9
C10 C9 H9B 108.9
H9A C9 H9B 107.7
C10 C11 H11A 109.5
C10 C11 H11B 109.5
C10 C11 H11C 109.5
H11A C11 H11B 109.5
H11A C11 H11C 109.5
H11B C11 H11C 109.5

loop_
_geom_bond_atom_site_label_1
_geom_bond_atom_site_label_2
_geom_bond_distance
O1 C5 1.2500(17)
O3 C16 1.3712(17)
O3 C19 1.4278(17)
O2 C15 1.3664(17)
O2 C18 1.4371(17)
O5 H5 0.8400
O5 C20 1.3201(18)
O4 C20 1.2065(19)
N1 C1 1.3743(19)
N1 C7 1.4496(18)
N1 C4 1.3580(19)
N2 C5 1.3516(19)
N2 C6 1.4771(18)
N2 C8 1.4713(18)
C16 C15 1.4149(19)
C16 C17 1.3860(19)
C1 C5 1.463(2)
C1 C2 1.384(2)
C15 C14 1.385(2)
C17 H17 0.9500
C17 C12 1.403(2)
C12 C6 1.5259(18)
C12 C13 1.389(2)
C20 C7 1.5435(19)
C6 H6 1.0000
C6 C7 1.529(2)
C14 H14 0.9500
C14 C13 1.402(2)
C2 H2 0.9500
C2 C3 1.409(2)
C13 H13 0.9500
C7 H7 1.0000
C8 H8A 0.9900
C8 H8B 0.9900
C8 C9 1.524(2)
C4 H4 0.9500
C4 C3 1.378(2)
C3 H3 0.9500
C18 H18A 0.9800
C18 H18B 0.9800
C18 H18C 0.9800
C19 H19A 0.9800
C19 H19B 0.9800
C19 H19C 0.9800
C10 H10A 0.9900
C10 H10B 0.9900
C10 C9 1.531(2)
C10 C11 1.530(2)
C9 H9A 0.9900
C9 H9B 0.9900
C11 H11A 0.9800
C11 H11B 0.9800
C11 H11C 0.9800
